data_2221538
loop_
_publ_author_name
'Rabnawaz, Muhammad'
'Khan, Burhan'
'Shah, Muhammad Raza'
'Anis, Itrat'
'Ng, Seik Weng'

_publ_section_title
;
 Methyl (2'-hydroxybiphenyl-2-yloxy)acetate
;
_journal_coeditor_code TK2406
_journal_issue 4
_journal_name_full 'Acta Crystallographica Section E'
_journal_page_first o931
_journal_paper_doi 10.1107/S1600536809011362
_journal_volume 65
_journal_year 2009
_chemical_formula_iupac 'C15 H14 O4'
_chemical_formula_moiety 'C15 H14 O4'
_chemical_formula_sum 'C15 H14 O4'
_chemical_formula_weight 258.26
_chemical_name_systematic
;
Methyl (2'-hydroxybiphenyl-2-yloxy)acetate
;
_space_group_IT_number 4
_symmetry_cell_setting monoclinic
_symmetry_space_group_name_Hall 'P 2yb'
_symmetry_space_group_name_H-M 'P 1 21 1'
_atom_sites_solution_hydrogens geom
_atom_sites_solution_primary direct
_atom_sites_solution_secondary difmap
_audit_creation_method SHELXL-97
_cell_angle_alpha 90
_cell_angle_beta 98.4650(10)
_cell_angle_gamma 90
_cell_formula_units_Z 6
_cell_length_a 10.9221(2)
_cell_length_b 7.55920(10)
_cell_length_c 23.3470(4)
_cell_measurement_reflns_used 6021
_cell_measurement_temperature 125(2)
_cell_measurement_theta_max 28.2
_cell_measurement_theta_min 2.2
_cell_volume 1906.58(5)
_computing_cell_refinement 'SAINT (Bruker, 2008)'
_computing_data_collection 'APEX2 (Bruker, 2008)'
_computing_data_reduction 'SAINT (Bruker, 2008)'
_computing_molecular_graphics 'X-SEED (Barbour, 2001)'
_computing_publication_material 'publCIF (Westrip, 2009)'
_computing_structure_refinement 'SHELXL97 (Sheldrick, 2008)'
_computing_structure_solution 'SHELXS97 (Sheldrick, 2008)'
_diffrn_ambient_temperature 125(2)
_diffrn_measured_fraction_theta_full 0.983
_diffrn_measured_fraction_theta_max 0.983
_diffrn_measurement_device_type 'Bruker SMART APEX'
_diffrn_measurement_method \w
_diffrn_radiation_monochromator graphite
_diffrn_radiation_source 'fine-focus sealed tube'
_diffrn_radiation_type MoK\a
_diffrn_radiation_wavelength 0.71073
_diffrn_reflns_av_R_equivalents 0.025
_diffrn_reflns_av_sigmaI/netI 0.028
_diffrn_reflns_limit_h_max 14
_diffrn_reflns_limit_h_min -14
_diffrn_reflns_limit_k_max 9
_diffrn_reflns_limit_k_min -9
_diffrn_reflns_limit_l_max 29
_diffrn_reflns_limit_l_min -29
_diffrn_reflns_number 13392
_diffrn_reflns_theta_full 27.5
_diffrn_reflns_theta_max 27.5
_diffrn_reflns_theta_min 0.9
_diffrn_standards_decay_% 0
_diffrn_standards_interval_count 0
_diffrn_standards_interval_time 0
_diffrn_standards_number 0
_exptl_absorpt_coefficient_mu 0.098
_exptl_absorpt_correction_type none
_exptl_crystal_colour Colorless
_exptl_crystal_density_diffrn 1.350
_exptl_crystal_density_method 'not measured'
_exptl_crystal_description Block
_exptl_crystal_F_000 816
_exptl_crystal_size_max 0.45
_exptl_crystal_size_mid 0.40
_exptl_crystal_size_min 0.10
_refine_diff_density_max 0.21
_refine_diff_density_min -0.19
_refine_ls_extinction_method none
_refine_ls_goodness_of_fit_ref 1.05
_refine_ls_hydrogen_treatment mixed
_refine_ls_matrix_type full
_refine_ls_number_parameters 529
_refine_ls_number_reflns 4639
_refine_ls_number_restraints 4
_refine_ls_restrained_S_all 1.05
_refine_ls_R_factor_all 0.036
_refine_ls_R_factor_gt 0.031
_refine_ls_shift/su_max 0.001
_refine_ls_shift/su_mean 0.001
_refine_ls_structure_factor_coef Fsqd
_refine_ls_weighting_details 'calc w=1/[\s^2^(Fo^2^)+(0.0585P)^2^+0.1469P] where P=(Fo^2^+2Fc^2^)/3'
_refine_ls_weighting_scheme calc
_refine_ls_wR_factor_gt 0.084
_refine_ls_wR_factor_ref 0.090
_reflns_number_gt 4276
_reflns_number_total 4639
_reflns_threshold_expression I>2\s(I)
_cod_data_source_file tk2406.cif
_cod_data_source_block I
_cod_depositor_comments
;
The following automatic conversions were performed:
'_symmetry_cell_setting' value 'Monoclinic' changed to 'monoclinic'
according to '/home/saulius/struct/CIF-dictionaries/cif_core.dic'
dictionary named 'cif_core.dic' version 2.4.1 from
2010-06-29.

'_exptl_absorpt_correction_type' value 'None' changed to
'none' according to '/home/saulius/struct/CIF-dictionaries/cif_core.dic'
dictionary named 'cif_core.dic' version 2.4.1 from 2010-06-29.

Automatic conversion script
Id: cif_fix_enum 1527 2010-12-29 10:47:43Z saulius 

The following automatic conversions were performed:

'_symmetry_cell_setting' value 'Monoclinic' changed to 'monoclinic'
according to /home/saulius/struct/CIF-dictionaries/cif_core.dic
dictionary named 'cif_core.dic' version 2.4.1 from
2010-06-29.

'_exptl_absorpt_correction_type' value 'None' changed to
'none' according to
/home/saulius/struct/CIF-dictionaries/cif_core.dic dictionary named
'cif_core.dic' version 2.4.1 from 2010-06-29.

Automatic conversion script
Id: cif_fix_values 1715 2011-07-08 13:25:40Z adriana 
;
_cod_original_sg_symbol_H-M 'P 21'
_cod_database_code 2221538
_cod_database_fobs_code 2221538

loop_
_symmetry_equiv_pos_as_xyz
'x, y, z'
'-x, y+1/2, -z'

loop_
_atom_site_type_symbol
_atom_site_label
_atom_site_fract_x
_atom_site_fract_y
_atom_site_fract_z
_atom_site_U_iso_or_equiv
_atom_site_adp_type
_atom_site_calc_flag
_atom_site_refinement_flags
_atom_site_occupancy
_atom_site_disorder_assembly
_atom_site_disorder_group
O O1 0.71809(15) 0.5002(2) 0.08306(7) 0.0281(3) Uani d D 1 . .
O O2 0.91376(15) 0.3602(2) 0.17515(7) 0.0308(3) Uani d . 1 . .
O O3 0.96802(18) 0.7736(2) 0.24751(8) 0.0403(4) Uani d . 1 . .
O O4 0.89043(18) 0.7116(2) 0.15551(8) 0.0415(4) Uani d . 1 . .
O O5 0.29708(14) 0.6042(2) 0.28983(7) 0.0257(3) Uani d D 1 . .
O O6 0.50479(13) 0.7375(2) 0.23064(6) 0.0246(3) Uani d . 1 . .
O O7 0.64332(15) 0.3191(2) 0.21256(7) 0.0325(4) Uani d . 1 . .
O O8 0.45161(15) 0.3890(2) 0.22975(7) 0.0326(4) Uani d . 1 . .
O O9 0.78564(13) 0.4140(2) 0.49000(6) 0.0245(3) Uani d D 1 . .
O O10 0.62876(12) 0.3744(2) 0.37611(6) 0.0221(3) Uani d . 1 . .
O O11 0.35403(13) 0.3858(2) 0.44207(6) 0.0255(3) Uani d . 1 . .
O O12 0.54504(14) 0.2888(2) 0.47747(7) 0.0296(3) Uani d . 1 . .
C C1 0.69918(19) 0.3221(3) 0.07567(8) 0.0224(4) Uani d . 1 . .
C C2 0.5761(2) 0.2690(3) 0.06425(9) 0.0252(4) Uani d . 1 . .
H H2 0.5121 0.3547 0.0632 0.030 Uiso calc R 1 . .
C C3 0.5456(2) 0.0929(3) 0.05441(9) 0.0284(5) Uani d . 1 . .
H H3 0.4612 0.0583 0.0465 0.034 Uiso calc R 1 . .
C C4 0.6386(2) -0.0334(3) 0.05609(9) 0.0270(5) Uani d . 1 . .
H H4 0.6182 -0.1548 0.0501 0.032 Uiso calc R 1 . .
C C5 0.7613(2) 0.0199(3) 0.06665(9) 0.0246(4) Uani d . 1 . .
H H5A 0.8245 -0.0666 0.0672 0.029 Uiso calc R 1 . .
C C6 0.79483(19) 0.1973(3) 0.07651(8) 0.0215(4) Uani d . 1 . .
C C7 0.92776(19) 0.2461(3) 0.08343(9) 0.0244(4) Uani d . 1 . .
C C8 0.9994(2) 0.1989(3) 0.04093(10) 0.0322(5) Uani d . 1 . .
H H8 0.9619 0.1358 0.0077 0.039 Uiso calc R 1 . .
C C9 1.1239(2) 0.2421(4) 0.04609(13) 0.0405(6) Uani d . 1 . .
H H9A 1.1714 0.2073 0.0170 0.049 Uiso calc R 1 . .
C C10 1.1781(2) 0.3356(4) 0.09370(14) 0.0447(7) Uani d . 1 . .
H H10 1.2628 0.3683 0.0966 0.054 Uiso calc R 1 . .
C C11 1.1116(2) 0.3832(3) 0.13741(13) 0.0387(6) Uani d . 1 . .
H H11 1.1500 0.4476 0.1701 0.046 Uiso calc R 1 . .
C C12 0.9875(2) 0.3348(3) 0.13249(10) 0.0280(4) Uani d . 1 . .
C C13 0.9554(3) 0.4753(3) 0.22167(11) 0.0371(6) Uani d . 1 . .
H H13A 1.0446 0.4547 0.2350 0.045 Uiso calc R 1 . .
H H13B 0.9099 0.4502 0.2544 0.045 Uiso calc R 1 . .
C C14 0.9352(2) 0.6664(3) 0.20314(10) 0.0291(5) Uani d . 1 . .
C C15 0.9453(3) 0.9596(4) 0.23748(14) 0.0428(6) Uani d . 1 . .
H H15A 1.0083 1.0285 0.2622 0.064 Uiso calc R 1 . .
H H15B 0.8631 0.9898 0.2467 0.064 Uiso calc R 1 . .
H H15C 0.9489 0.9870 0.1967 0.064 Uiso calc R 1 . .
C C16 0.28539(18) 0.7837(3) 0.29631(9) 0.0220(4) Uani d . 1 . .
C C17 0.26399(19) 0.8417(3) 0.35043(9) 0.0263(4) Uani d . 1 . .
H H17 0.2647 0.7595 0.3813 0.032 Uiso calc R 1 . .
C C18 0.24159(19) 1.0195(3) 0.35955(10) 0.0289(5) Uani d . 1 . .
H H18 0.2261 1.0585 0.3965 0.035 Uiso calc R 1 . .
C C19 0.24183(19) 1.1403(3) 0.31486(10) 0.0268(5) Uani d . 1 . .
H H19 0.2255 1.2618 0.3208 0.032 Uiso calc R 1 . .
C C20 0.26621(18) 1.0815(3) 0.26122(9) 0.0231(4) Uani d . 1 . .
H H20 0.2681 1.1648 0.2309 0.028 Uiso calc R 1 . .
C C21 0.28794(17) 0.9034(3) 0.25074(8) 0.0200(4) Uani d . 1 . .
C C22 0.30778(18) 0.8449(3) 0.19194(8) 0.0206(4) Uani d . 1 . .
C C23 0.2185(2) 0.8801(3) 0.14421(9) 0.0266(4) Uani d . 1 . .
H H23 0.1457 0.9427 0.1495 0.032 Uiso calc R 1 . .
C C24 0.2343(2) 0.8250(3) 0.08907(9) 0.0325(5) Uani d . 1 . .
H H24 0.1724 0.8496 0.0570 0.039 Uiso calc R 1 . .
C C25 0.3398(2) 0.7348(3) 0.08079(9) 0.0305(5) Uani d . 1 . .
H H25 0.3496 0.6953 0.0431 0.037 Uiso calc R 1 . .
C C26 0.4317(2) 0.7011(3) 0.12718(9) 0.0264(4) Uani d . 1 . .
H H26 0.5049 0.6398 0.1214 0.032 Uiso calc R 1 . .
C C27 0.41578(19) 0.7577(3) 0.18212(9) 0.0217(4) Uani d . 1 . .
C C28 0.6021(2) 0.6175(3) 0.22633(10) 0.0278(5) Uani d . 1 . .
H H28A 0.6669 0.6309 0.2604 0.033 Uiso calc R 1 . .
H H28B 0.6396 0.6445 0.1912 0.033 Uiso calc R 1 . .
C C29 0.5549(2) 0.4293(3) 0.22318(9) 0.0250(4) Uani d . 1 . .
C C30 0.6092(3) 0.1327(3) 0.20667(12) 0.0405(6) Uani d . 1 . .
H H30A 0.6684 0.0702 0.1863 0.061 Uiso calc R 1 . .
H H30B 0.5259 0.1221 0.1846 0.061 Uiso calc R 1 . .
H H30C 0.6102 0.0806 0.2452 0.061 Uiso calc R 1 . .
C C31 0.87045(17) 0.4344(3) 0.45300(8) 0.0198(4) Uani d . 1 . .
C C32 0.95512(19) 0.5718(3) 0.46605(9) 0.0240(4) Uani d . 1 . .
H H32 0.9501 0.6454 0.4986 0.029 Uiso calc R 1 . .
C C33 1.0468(2) 0.6019(3) 0.43176(10) 0.0275(5) Uani d . 1 . .
H H33 1.1029 0.6975 0.4404 0.033 Uiso calc R 1 . .
C C34 1.05647(19) 0.4928(3) 0.38491(10) 0.0283(5) Uani d . 1 . .
H H34 1.1191 0.5127 0.3614 0.034 Uiso calc R 1 . .
C C35 0.97378(18) 0.3543(3) 0.37285(9) 0.0236(4) Uani d . 1 . .
H H35 0.9818 0.2782 0.3412 0.028 Uiso calc R 1 . .
C C36 0.87894(17) 0.3229(3) 0.40565(8) 0.0193(4) Uani d . 1 . .
C C37 0.79318(18) 0.1725(3) 0.38900(8) 0.0200(4) Uani d . 1 . .
C C38 0.83849(19) 0.0013(3) 0.38485(9) 0.0239(4) Uani d . 1 . .
H H38 0.9249 -0.0195 0.3942 0.029 Uiso calc R 1 . .
C C39 0.7602(2) -0.1396(3) 0.36738(9) 0.0265(4) Uani d . 1 . .
H H39 0.7925 -0.2554 0.3647 0.032 Uiso calc R 1 . .
C C40 0.6336(2) -0.1087(3) 0.35387(8) 0.0262(4) Uani d . 1 . .
H H40 0.5794 -0.2045 0.3423 0.031 Uiso calc R 1 . .
C C41 0.5858(2) 0.0602(3) 0.35716(9) 0.0236(4) Uani d . 1 . .
H H41 0.4993 0.0801 0.3478 0.028 Uiso calc R 1 . .
C C42 0.66532(18) 0.2002(3) 0.37430(8) 0.0201(4) Uani d . 1 . .
C C43 0.50249(18) 0.4079(3) 0.38061(8) 0.0236(4) Uani d . 1 . .
H H43A 0.4491 0.3424 0.3498 0.028 Uiso calc R 1 . .
H H43B 0.4852 0.5357 0.3748 0.028 Uiso calc R 1 . .
C C44 0.47157(18) 0.3521(3) 0.43910(9) 0.0224(4) Uani d . 1 . .
C C45 0.3151(2) 0.3513(3) 0.49790(9) 0.0308(5) Uani d . 1 . .
H H45A 0.2274 0.3814 0.4961 0.046 Uiso calc R 1 . .
H H45B 0.3645 0.4234 0.5277 0.046 Uiso calc R 1 . .
H H45C 0.3273 0.2257 0.5076 0.046 Uiso calc R 1 . .
H H1 0.7905(13) 0.520(4) 0.0996(12) 0.042(8) Uiso d D 1 . .
H H5 0.335(2) 0.578(4) 0.2620(9) 0.041(8) Uiso d D 1 . .
H H9 0.726(2) 0.350(4) 0.4765(14) 0.057(10) Uiso d D 1 . .

loop_
_atom_site_aniso_label
_atom_site_aniso_U_11
_atom_site_aniso_U_22
_atom_site_aniso_U_33
_atom_site_aniso_U_12
_atom_site_aniso_U_13
_atom_site_aniso_U_23
O1 0.0296(8) 0.0196(7) 0.0321(8) 0.0012(6) -0.0059(7) -0.0010(6)
O2 0.0364(8) 0.0248(8) 0.0291(8) -0.0027(7) -0.0023(7) -0.0023(7)
O3 0.0474(10) 0.0352(10) 0.0352(9) -0.0064(8) -0.0041(8) -0.0110(8)
O4 0.0560(11) 0.0263(9) 0.0356(10) -0.0014(8) -0.0153(8) 0.0008(7)
O5 0.0293(8) 0.0234(8) 0.0261(8) 0.0014(6) 0.0100(6) 0.0045(6)
O6 0.0228(7) 0.0254(8) 0.0252(7) 0.0010(6) 0.0024(6) -0.0064(6)
O7 0.0353(8) 0.0285(8) 0.0353(8) 0.0088(7) 0.0108(7) -0.0002(7)
O8 0.0338(8) 0.0261(8) 0.0405(9) -0.0011(7) 0.0143(7) 0.0006(7)
O9 0.0245(7) 0.0295(8) 0.0198(7) -0.0006(6) 0.0039(6) -0.0026(6)
O10 0.0181(6) 0.0238(7) 0.0242(7) 0.0004(6) 0.0025(5) 0.0043(6)
O11 0.0221(7) 0.0315(8) 0.0238(7) 0.0007(6) 0.0068(6) -0.0009(6)
O12 0.0261(7) 0.0383(9) 0.0240(7) 0.0024(7) 0.0020(6) 0.0073(7)
C1 0.0300(10) 0.0207(10) 0.0158(9) -0.0006(8) 0.0009(8) 0.0010(7)
C2 0.0273(10) 0.0279(11) 0.0198(10) 0.0021(9) 0.0013(8) -0.0001(8)
C3 0.0290(11) 0.0322(12) 0.0234(10) -0.0065(9) 0.0023(8) 0.0002(9)
C4 0.0375(12) 0.0209(10) 0.0224(10) -0.0057(9) 0.0033(9) -0.0012(8)
C5 0.0332(11) 0.0217(10) 0.0188(10) 0.0022(9) 0.0036(8) 0.0019(8)
C6 0.0275(10) 0.0208(10) 0.0155(9) -0.0008(8) 0.0002(8) 0.0018(8)
C7 0.0266(10) 0.0192(10) 0.0269(10) 0.0027(8) 0.0023(8) 0.0080(8)
C8 0.0363(12) 0.0282(11) 0.0330(12) 0.0058(10) 0.0083(10) 0.0102(10)
C9 0.0351(13) 0.0334(13) 0.0562(16) 0.0079(11) 0.0173(12) 0.0196(12)
C10 0.0292(12) 0.0296(13) 0.076(2) -0.0025(10) 0.0090(13) 0.0175(13)
C11 0.0311(11) 0.0216(11) 0.0594(16) -0.0034(10) -0.0062(11) 0.0084(11)
C12 0.0300(10) 0.0174(9) 0.0348(11) -0.0003(9) -0.0015(9) 0.0062(9)
C13 0.0480(14) 0.0317(13) 0.0265(11) 0.0004(11) -0.0118(10) -0.0005(10)
C14 0.0269(11) 0.0286(12) 0.0300(12) -0.0030(9) -0.0016(9) -0.0043(9)
C15 0.0384(14) 0.0340(14) 0.0566(17) -0.0058(11) 0.0088(12) -0.0198(12)
C16 0.0176(9) 0.0238(10) 0.0246(10) -0.0014(8) 0.0028(8) -0.0001(8)
C17 0.0228(9) 0.0353(12) 0.0216(10) -0.0054(9) 0.0059(8) 0.0011(9)
C18 0.0224(10) 0.0399(12) 0.0258(10) -0.0074(9) 0.0083(8) -0.0131(9)
C19 0.0196(9) 0.0272(11) 0.0340(12) -0.0033(8) 0.0050(9) -0.0108(9)
C20 0.0189(9) 0.0224(10) 0.0269(10) -0.0008(8) -0.0001(8) -0.0013(8)
C21 0.0160(8) 0.0242(10) 0.0196(9) -0.0006(8) 0.0014(7) -0.0019(8)
C22 0.0249(9) 0.0170(9) 0.0197(9) -0.0037(8) 0.0023(7) -0.0002(7)
C23 0.0323(11) 0.0203(10) 0.0251(10) -0.0007(9) -0.0025(8) 0.0009(8)
C24 0.0522(14) 0.0225(11) 0.0198(10) -0.0049(10) -0.0050(9) 0.0022(8)
C25 0.0533(14) 0.0198(10) 0.0192(10) -0.0063(10) 0.0082(9) -0.0013(8)
C26 0.0375(12) 0.0195(10) 0.0242(10) -0.0046(9) 0.0108(9) -0.0030(8)
C27 0.0273(10) 0.0169(9) 0.0209(9) -0.0049(8) 0.0040(8) -0.0008(7)
C28 0.0202(10) 0.0314(11) 0.0316(11) 0.0023(9) 0.0031(9) -0.0072(9)
C29 0.0275(10) 0.0301(11) 0.0177(9) 0.0020(9) 0.0044(8) -0.0016(8)
C30 0.0626(17) 0.0237(11) 0.0387(13) 0.0098(12) 0.0189(12) 0.0034(10)
C31 0.0180(9) 0.0219(9) 0.0182(9) 0.0030(8) -0.0016(7) 0.0005(7)
C32 0.0228(10) 0.0245(10) 0.0232(10) 0.0014(8) -0.0016(8) -0.0058(8)
C33 0.0208(10) 0.0276(11) 0.0331(11) -0.0038(9) 0.0007(8) -0.0063(9)
C34 0.0227(10) 0.0318(12) 0.0316(11) -0.0034(9) 0.0077(9) -0.0054(9)
C35 0.0212(9) 0.0260(10) 0.0235(10) 0.0014(8) 0.0032(8) -0.0031(8)
C36 0.0178(9) 0.0192(9) 0.0194(9) 0.0017(8) -0.0021(7) 0.0005(7)
C37 0.0224(9) 0.0222(10) 0.0152(9) -0.0021(8) 0.0027(7) 0.0006(7)
C38 0.0256(10) 0.0251(10) 0.0201(9) 0.0017(9) 0.0006(8) -0.0007(8)
C39 0.0360(11) 0.0219(10) 0.0215(10) -0.0008(9) 0.0035(9) -0.0003(8)
C40 0.0358(11) 0.0271(11) 0.0150(9) -0.0108(10) 0.0018(8) -0.0011(8)
C41 0.0237(10) 0.0284(11) 0.0181(9) -0.0054(8) 0.0013(8) 0.0015(8)
C42 0.0228(9) 0.0237(10) 0.0138(9) -0.0014(8) 0.0028(7) 0.0024(8)
C43 0.0178(9) 0.0290(11) 0.0232(9) 0.0023(8) 0.0006(7) 0.0060(8)
C44 0.0220(9) 0.0212(10) 0.0239(10) -0.0022(8) 0.0030(8) 0.0004(8)
C45 0.0336(11) 0.0356(12) 0.0258(10) -0.0028(10) 0.0125(9) -0.0006(9)

loop_
_atom_type_symbol
_atom_type_description
_atom_type_scat_dispersion_real
_atom_type_scat_dispersion_imag
_atom_type_scat_source
C C 0.0033 0.0000 'International Tables Vol C Tables 4.2.6.8 and 6.1.1.4'
H H 0.0000 0.0000 'International Tables Vol C Tables 4.2.6.8 and 6.1.1.4'
O O 0.0106 0.0000 'International Tables Vol C Tables 4.2.6.8 and 6.1.1.4'

loop_
_geom_angle_atom_site_label_1
_geom_angle_atom_site_label_2
_geom_angle_atom_site_label_3
_geom_angle_site_symmetry_1
_geom_angle_site_symmetry_3
_geom_angle
_geom_angle_publ_flag
C1 O1 H1 . . 110(2) ?
C12 O2 C13 . . 118.89(19) ?
C14 O3 C15 . . 116.7(2) ?
C16 O5 H5 . . 112(2) ?
C27 O6 C28 . . 117.16(16) ?
C29 O7 C30 . . 116.2(2) ?
C31 O9 H9 . . 113(2) ?
C42 O10 C43 . . 117.45(16) ?
C44 O11 C45 . . 115.29(17) ?
O1 C1 C2 . . 115.58(19) ?
O1 C1 C6 . . 124.08(19) ?
C2 C1 C6 . . 120.3(2) ?
C3 C2 C1 . . 120.8(2) ?
C3 C2 H2 . . 119.6 ?
C1 C2 H2 . . 119.6 ?
C2 C3 C4 . . 120.0(2) ?
C2 C3 H3 . . 120.0 ?
C4 C3 H3 . . 120.0 ?
C5 C4 C3 . . 119.2(2) ?
C5 C4 H4 . . 120.4 ?
C3 C4 H4 . . 120.4 ?
C4 C5 C6 . . 122.0(2) ?
C4 C5 H5A . . 119.0 ?
C6 C5 H5A . . 119.0 ?
C5 C6 C1 . . 117.69(19) ?
C5 C6 C7 . . 118.99(19) ?
C1 C6 C7 . . 123.20(19) ?
C8 C7 C12 . . 117.4(2) ?
C8 C7 C6 . . 120.0(2) ?
C12 C7 C6 . . 122.56(19) ?
C9 C8 C7 . . 121.5(2) ?
C9 C8 H8 . . 119.2 ?
C7 C8 H8 . . 119.2 ?
C10 C9 C8 . . 119.4(2) ?
C10 C9 H9A . . 120.3 ?
C8 C9 H9A . . 120.3 ?
C9 C10 C11 . . 121.3(2) ?
C9 C10 H10 . . 119.3 ?
C11 C10 H10 . . 119.3 ?
C10 C11 C12 . . 118.7(3) ?
C10 C11 H11 . . 120.6 ?
C12 C11 H11 . . 120.6 ?
O2 C12 C11 . . 124.5(2) ?
O2 C12 C7 . . 113.84(18) ?
C11 C12 C7 . . 121.5(2) ?
O2 C13 C14 . . 110.53(18) ?
O2 C13 H13A . . 109.5 ?
C14 C13 H13A . . 109.5 ?
O2 C13 H13B . . 109.5 ?
C14 C13 H13B . . 109.5 ?
H13A C13 H13B . . 108.1 ?
O4 C14 O3 . . 125.4(2) ?
O4 C14 C13 . . 124.1(2) ?
O3 C14 C13 . . 110.4(2) ?
O3 C15 H15A . . 109.5 ?
O3 C15 H15B . . 109.5 ?
H15A C15 H15B . . 109.5 ?
O3 C15 H15C . . 109.5 ?
H15A C15 H15C . . 109.5 ?
H15B C15 H15C . . 109.5 ?
O5 C16 C17 . . 116.29(19) ?
O5 C16 C21 . . 122.86(19) ?
C17 C16 C21 . . 120.8(2) ?
C18 C17 C16 . . 120.2(2) ?
C18 C17 H17 . . 119.9 ?
C16 C17 H17 . . 119.9 ?
C19 C18 C17 . . 120.1(2) ?
C19 C18 H18 . . 119.9 ?
C17 C18 H18 . . 119.9 ?
C18 C19 C20 . . 119.3(2) ?
C18 C19 H19 . . 120.4 ?
C20 C19 H19 . . 120.4 ?
C19 C20 C21 . . 121.8(2) ?
C19 C20 H20 . . 119.1 ?
C21 C20 H20 . . 119.1 ?
C20 C21 C16 . . 117.88(18) ?
C20 C21 C22 . . 120.02(18) ?
C16 C21 C22 . . 122.04(18) ?
C23 C22 C27 . . 117.76(18) ?
C23 C22 C21 . . 120.09(18) ?
C27 C22 C21 . . 122.14(17) ?
C24 C23 C22 . . 121.1(2) ?
C24 C23 H23 . . 119.4 ?
C22 C23 H23 . . 119.4 ?
C25 C24 C23 . . 120.0(2) ?
C25 C24 H24 . . 120.0 ?
C23 C24 H24 . . 120.0 ?
C24 C25 C26 . . 120.4(2) ?
C24 C25 H25 . . 119.8 ?
C26 C25 H25 . . 119.8 ?
C27 C26 C25 . . 119.3(2) ?
C27 C26 H26 . . 120.3 ?
C25 C26 H26 . . 120.3 ?
O6 C27 C26 . . 123.53(19) ?
O6 C27 C22 . . 115.08(17) ?
C26 C27 C22 . . 121.37(19) ?
O6 C28 C29 . . 110.71(17) ?
O6 C28 H28A . . 109.5 ?
C29 C28 H28A . . 109.5 ?
O6 C28 H28B . . 109.5 ?
C29 C28 H28B . . 109.5 ?
H28A C28 H28B . . 108.1 ?
O8 C29 O7 . . 126.0(2) ?
O8 C29 C28 . . 123.6(2) ?
O7 C29 C28 . . 110.38(18) ?
O7 C30 H30A . . 109.5 ?
O7 C30 H30B . . 109.5 ?
H30A C30 H30B . . 109.5 ?
O7 C30 H30C . . 109.5 ?
H30A C30 H30C . . 109.5 ?
H30B C30 H30C . . 109.5 ?
O9 C31 C32 . . 115.83(18) ?
O9 C31 C36 . . 124.07(18) ?
C32 C31 C36 . . 120.05(18) ?
C33 C32 C31 . . 120.46(19) ?
C33 C32 H32 . . 119.8 ?
C31 C32 H32 . . 119.8 ?
C34 C33 C32 . . 120.1(2) ?
C34 C33 H33 . . 119.9 ?
C32 C33 H33 . . 119.9 ?
C35 C34 C33 . . 119.1(2) ?
C35 C34 H34 . . 120.4 ?
C33 C34 H34 . . 120.4 ?
C34 C35 C36 . . 122.13(19) ?
C34 C35 H35 . . 118.9 ?
C36 C35 H35 . . 118.9 ?
C35 C36 C31 . . 118.03(18) ?
C35 C36 C37 . . 118.44(18) ?
C31 C36 C37 . . 123.53(17) ?
C38 C37 C42 . . 118.14(19) ?
C38 C37 C36 . . 120.75(18) ?
C42 C37 C36 . . 121.04(18) ?
C39 C38 C37 . . 121.50(19) ?
C39 C38 H38 . . 119.2 ?
C37 C38 H38 . . 119.2 ?
C38 C39 C40 . . 119.1(2) ?
C38 C39 H39 . . 120.5 ?
C40 C39 H39 . . 120.5 ?
C41 C40 C39 . . 120.8(2) ?
C41 C40 H40 . . 119.6 ?
C39 C40 H40 . . 119.6 ?
C40 C41 C42 . . 119.49(19) ?
C40 C41 H41 . . 120.3 ?
C42 C41 H41 . . 120.3 ?
O10 C42 C41 . . 124.37(18) ?
O10 C42 C37 . . 114.63(18) ?
C41 C42 C37 . . 120.9(2) ?
O10 C43 C44 . . 111.40(16) ?
O10 C43 H43A . . 109.3 ?
C44 C43 H43A . . 109.3 ?
O10 C43 H43B . . 109.3 ?
C44 C43 H43B . . 109.3 ?
H43A C43 H43B . . 108.0 ?
O12 C44 O11 . . 125.55(18) ?
O12 C44 C43 . . 124.49(18) ?
O11 C44 C43 . . 109.95(17) ?
O11 C45 H45A . . 109.5 ?
O11 C45 H45B . . 109.5 ?
H45A C45 H45B . . 109.5 ?
O11 C45 H45C . . 109.5 ?
H45A C45 H45C . . 109.5 ?
H45B C45 H45C . . 109.5 ?

loop_
_geom_bond_atom_site_label_1
_geom_bond_atom_site_label_2
_geom_bond_site_symmetry_2
_geom_bond_distance
_geom_bond_publ_flag
O1 C1 . 1.369(3) ?
O1 H1 . 0.842(10) ?
O2 C12 . 1.383(3) ?
O2 C13 . 1.414(3) ?
O3 C14 . 1.322(3) ?
O3 C15 . 1.441(3) ?
O4 C14 . 1.197(3) ?
O5 C16 . 1.373(3) ?
O5 H5 . 0.843(10) ?
O6 C27 . 1.388(3) ?
O6 C28 . 1.412(3) ?
O7 C29 . 1.326(3) ?
O7 C30 . 1.458(3) ?
O8 C29 . 1.200(3) ?
O9 C31 . 1.365(2) ?
O9 H9 . 0.839(10) ?
O10 C42 . 1.379(3) ?
O10 C43 . 1.421(2) ?
O11 C44 . 1.321(2) ?
O11 C45 . 1.453(2) ?
O12 C44 . 1.210(3) ?
C1 C2 . 1.391(3) ?
C1 C6 . 1.406(3) ?
C2 C3 . 1.383(3) ?
C2 H2 . 0.9500 ?
C3 C4 . 1.390(3) ?
C3 H3 . 0.9500 ?
C4 C5 . 1.387(3) ?
C4 H4 . 0.9500 ?
C5 C6 . 1.400(3) ?
C5 H5A . 0.9500 ?
C6 C7 . 1.484(3) ?
C7 C8 . 1.397(3) ?
C7 C12 . 1.402(3) ?
C8 C9 . 1.386(3) ?
C8 H8 . 0.9500 ?
C9 C10 . 1.376(4) ?
C9 H9A . 0.9500 ?
C10 C11 . 1.384(4) ?
C10 H10 . 0.9500 ?
C11 C12 . 1.393(3) ?
C11 H11 . 0.9500 ?
C13 C14 . 1.515(3) ?
C13 H13A . 0.9900 ?
C13 H13B . 0.9900 ?
C15 H15A . 0.9800 ?
C15 H15B . 0.9800 ?
C15 H15C . 0.9800 ?
C16 C17 . 1.389(3) ?
C16 C21 . 1.400(3) ?
C17 C18 . 1.388(3) ?
C17 H17 . 0.9500 ?
C18 C19 . 1.387(3) ?
C18 H18 . 0.9500 ?
C19 C20 . 1.391(3) ?
C19 H19 . 0.9500 ?
C20 C21 . 1.394(3) ?
C20 H20 . 0.9500 ?
C21 C22 . 1.488(3) ?
C22 C23 . 1.394(3) ?
C22 C27 . 1.400(3) ?
C23 C24 . 1.388(3) ?
C23 H23 . 0.9500 ?
C24 C25 . 1.376(4) ?
C24 H24 . 0.9500 ?
C25 C26 . 1.388(3) ?
C25 H25 . 0.9500 ?
C26 C27 . 1.387(3) ?
C26 H26 . 0.9500 ?
C28 C29 . 1.511(3) ?
C28 H28A . 0.9900 ?
C28 H28B . 0.9900 ?
C30 H30A . 0.9800 ?
C30 H30B . 0.9800 ?
C30 H30C . 0.9800 ?
C31 C32 . 1.394(3) ?
C31 C36 . 1.404(3) ?
C32 C33 . 1.389(3) ?
C32 H32 . 0.9500 ?
C33 C34 . 1.387(3) ?
C33 H33 . 0.9500 ?
C34 C35 . 1.384(3) ?
C34 H34 . 0.9500 ?
C35 C36 . 1.396(3) ?
C35 H35 . 0.9500 ?
C36 C37 . 1.488(3) ?
C37 C38 . 1.394(3) ?
C37 C42 . 1.404(3) ?
C38 C39 . 1.389(3) ?
C38 H38 . 0.9500 ?
C39 C40 . 1.391(3) ?
C39 H39 . 0.9500 ?
C40 C41 . 1.386(3) ?
C40 H40 . 0.9500 ?
C41 C42 . 1.390(3) ?
C41 H41 . 0.9500 ?
C43 C44 . 1.514(3) ?
C43 H43A . 0.9900 ?
C43 H43B . 0.9900 ?
C45 H45A . 0.9800 ?
C45 H45B . 0.9800 ?
C45 H45C . 0.9800 ?

loop_
_geom_hbond_atom_site_label_D
_geom_hbond_atom_site_label_H
_geom_hbond_atom_site_label_A
_geom_hbond_site_symmetry_A
_geom_hbond_distance_DH
_geom_hbond_distance_HA
_geom_hbond_distance_DA
_geom_hbond_angle_DHA
_geom_hbond_publ_flag
O1 H1 O4 . 0.840(10) 2.14(2) 2.832(2) 140(3) yes
O5 H5 O8 . 0.840(10) 2.12(2) 2.856(2) 145(3) yes
O9 H9 O12 . 0.840(10) 2.03(2) 2.768(2) 146(3) yes

loop_
_geom_torsion_atom_site_label_1
_geom_torsion_atom_site_label_2
_geom_torsion_atom_site_label_3
_geom_torsion_atom_site_label_4
_geom_torsion_site_symmetry_1
_geom_torsion_site_symmetry_2
_geom_torsion_site_symmetry_3
_geom_torsion_site_symmetry_4
_geom_torsion
_geom_torsion_publ_flag
O1 C1 C2 C3 . . . . 178.20(19) ?
C6 C1 C2 C3 . . . . 1.0(3) ?
C1 C2 C3 C4 . . . . 0.2(3) ?
C2 C3 C4 C5 . . . . -1.2(3) ?
C3 C4 C5 C6 . . . . 0.9(3) ?
C4 C5 C6 C1 . . . . 0.3(3) ?
C4 C5 C6 C7 . . . . -175.76(18) ?
O1 C1 C6 C5 . . . . -178.19(19) ?
C2 C1 C6 C5 . . . . -1.2(3) ?
O1 C1 C6 C7 . . . . -2.3(3) ?
C2 C1 C6 C7 . . . . 174.66(18) ?
C5 C6 C7 C8 . . . . 54.1(3) ?
C1 C6 C7 C8 . . . . -121.7(2) ?
C5 C6 C7 C12 . . . . -123.8(2) ?
C1 C6 C7 C12 . . . . 60.4(3) ?
C12 C7 C8 C9 . . . . -1.8(3) ?
C6 C7 C8 C9 . . . . -179.8(2) ?
C7 C8 C9 C10 . . . . -0.9(4) ?
C8 C9 C10 C11 . . . . 1.9(4) ?
C9 C10 C11 C12 . . . . -0.1(4) ?
C13 O2 C12 C11 . . . . 14.5(3) ?
C13 O2 C12 C7 . . . . -168.49(19) ?
C10 C11 C12 O2 . . . . 174.1(2) ?
C10 C11 C12 C7 . . . . -2.7(3) ?
C8 C7 C12 O2 . . . . -173.51(19) ?
C6 C7 C12 O2 . . . . 4.5(3) ?
C8 C7 C12 C11 . . . . 3.6(3) ?
C6 C7 C12 C11 . . . . -178.4(2) ?
C12 O2 C13 C14 . . . . 78.3(3) ?
C15 O3 C14 O4 . . . . 1.3(4) ?
C15 O3 C14 C13 . . . . -175.5(2) ?
O2 C13 C14 O4 . . . . -0.2(4) ?
O2 C13 C14 O3 . . . . 176.7(2) ?
O5 C16 C17 C18 . . . . -175.07(19) ?
C21 C16 C17 C18 . . . . 1.7(3) ?
C16 C17 C18 C19 . . . . -0.7(3) ?
C17 C18 C19 C20 . . . . -0.8(3) ?
C18 C19 C20 C21 . . . . 1.4(3) ?
C19 C20 C21 C16 . . . . -0.4(3) ?
C19 C20 C21 C22 . . . . 177.11(18) ?
O5 C16 C21 C20 . . . . 175.43(19) ?
C17 C16 C21 C20 . . . . -1.1(3) ?
O5 C16 C21 C22 . . . . -2.0(3) ?
C17 C16 C21 C22 . . . . -178.58(18) ?
C20 C21 C22 C23 . . . . -56.7(3) ?
C16 C21 C22 C23 . . . . 120.7(2) ?
C20 C21 C22 C27 . . . . 121.8(2) ?
C16 C21 C22 C27 . . . . -60.7(3) ?
C27 C22 C23 C24 . . . . 2.2(3) ?
C21 C22 C23 C24 . . . . -179.24(19) ?
C22 C23 C24 C25 . . . . -0.3(3) ?
C23 C24 C25 C26 . . . . -1.2(3) ?
C24 C25 C26 C27 . . . . 0.6(3) ?
C28 O6 C27 C26 . . . . -15.6(3) ?
C28 O6 C27 C22 . . . . 166.09(18) ?
C25 C26 C27 O6 . . . . -176.90(19) ?
C25 C26 C27 C22 . . . . 1.3(3) ?
C23 C22 C27 O6 . . . . 175.67(18) ?
C21 C22 C27 O6 . . . . -2.9(3) ?
C23 C22 C27 C26 . . . . -2.7(3) ?
C21 C22 C27 C26 . . . . 178.75(19) ?
C27 O6 C28 C29 . . . . -69.6(2) ?
C30 O7 C29 O8 . . . . 2.0(3) ?
C30 O7 C29 C28 . . . . -178.2(2) ?
O6 C28 C29 O8 . . . . -7.3(3) ?
O6 C28 C29 O7 . . . . 172.94(18) ?
O9 C31 C32 C33 . . . . 178.82(19) ?
C36 C31 C32 C33 . . . . 1.3(3) ?
C31 C32 C33 C34 . . . . -1.4(3) ?
C32 C33 C34 C35 . . . . 0.1(3) ?
C33 C34 C35 C36 . . . . 1.4(3) ?
C34 C35 C36 C31 . . . . -1.4(3) ?
C34 C35 C36 C37 . . . . 179.1(2) ?
O9 C31 C36 C35 . . . . -177.18(18) ?
C32 C31 C36 C35 . . . . 0.1(3) ?
O9 C31 C36 C37 . . . . 2.2(3) ?
C32 C31 C36 C37 . . . . 179.51(19) ?
C35 C36 C37 C38 . . . . 56.0(3) ?
C31 C36 C37 C38 . . . . -123.5(2) ?
C35 C36 C37 C42 . . . . -120.9(2) ?
C31 C36 C37 C42 . . . . 59.7(3) ?
C42 C37 C38 C39 . . . . -0.8(3) ?
C36 C37 C38 C39 . . . . -177.68(19) ?
C37 C38 C39 C40 . . . . -0.1(3) ?
C38 C39 C40 C41 . . . . 0.6(3) ?
C39 C40 C41 C42 . . . . -0.2(3) ?
C43 O10 C42 C41 . . . . 22.8(3) ?
C43 O10 C42 C37 . . . . -159.91(16) ?
C40 C41 C42 O10 . . . . 176.38(18) ?
C40 C41 C42 C37 . . . . -0.8(3) ?
C38 C37 C42 O10 . . . . -176.20(16) ?
C36 C37 C42 O10 . . . . 0.7(3) ?
C38 C37 C42 C41 . . . . 1.2(3) ?
C36 C37 C42 C41 . . . . 178.14(18) ?
C42 O10 C43 C44 . . . . 68.5(2) ?
C45 O11 C44 O12 . . . . 3.6(3) ?
C45 O11 C44 C43 . . . . -175.28(18) ?
O10 C43 C44 O12 . . . . 0.7(3) ?
O10 C43 C44 O11 . . . . 179.63(17) ?
